data_1564332
loop_
_publ_author_name
'Ravi, Arthi'
'Shijad, Amina'
'Sureshan, Kana M.'

_publ_section_title
;
 Single-crystal-to-single-crystal synthesis of a pseudostarch via
 topochemical azide-alkyne cycloaddition polymerization
;
_journal_name_full 'Chemical Science'
_journal_paper_doi 10.1039/D1SC03727G
_journal_year 2021
_chemical_formula_moiety 'C9 H13 N3 O5'
_chemical_formula_sum 'C9 H13 N3 O5'
_chemical_formula_weight 243.22
_space_group_crystal_system monoclinic
_space_group_IT_number 14
_space_group_name_Hall '-P 2ybc'
_space_group_name_H-M_alt 'P 1 21/c 1'
_atom_sites_solution_hydrogens geom
_audit_creation_method SHELXL-2014/7
_audit_update_record
;
2020-10-16 deposited with the CCDC.	2021-08-06 downloaded from the CCDC.
;
_cell_angle_alpha 90
_cell_angle_beta 109.159(8)
_cell_angle_gamma 90
_cell_formula_units_Z 4
_cell_length_a 6.792(2)
_cell_length_b 17.062(5)
_cell_length_c 9.698(3)
_cell_measurement_reflns_used 1701
_cell_measurement_temperature 293(2)
_cell_measurement_theta_max 20.62
_cell_measurement_theta_min 2.41
_cell_volume 1061.6(6)
_computing_cell_refinement 'APEX2/SAINT (Bruker, 2004)'
_computing_data_collection 'APEX2 (Bruker, 2004)'
_computing_data_reduction 'SAINT/XPREP (Bruker, 2004)'
_computing_molecular_graphics 'ORTEP3 (Farrugia, 1997) and Mercury (Bruno et al., 2002)'
_computing_publication_material 'SHELXL-2014 (Sheldrick, 2014)'
_computing_structure_refinement 'SHELXL-2014/7 (Sheldrick, 2014)'
_computing_structure_solution 'SHELXT 2013/5 (Sheldrick, 2013)'
_diffrn_ambient_temperature 293(2)
_diffrn_detector_area_resol_mean 0
_diffrn_measured_fraction_theta_full 0.999
_diffrn_measured_fraction_theta_max 0.999
_diffrn_measurement_device_type 'Bruker KAPPA APEX-II CCD'
_diffrn_measurement_method '\f and \w scans'
_diffrn_radiation_type MoK\a
_diffrn_radiation_wavelength 0.71073
_diffrn_reflns_av_R_equivalents 0.0810
_diffrn_reflns_av_unetI/netI 0.0539
_diffrn_reflns_Laue_measured_fraction_full 0.999
_diffrn_reflns_Laue_measured_fraction_max 0.999
_diffrn_reflns_limit_h_max 8
_diffrn_reflns_limit_h_min -8
_diffrn_reflns_limit_k_max 20
_diffrn_reflns_limit_k_min -20
_diffrn_reflns_limit_l_max 11
_diffrn_reflns_limit_l_min -11
_diffrn_reflns_number 14418
_diffrn_reflns_point_group_measured_fraction_full 0.999
_diffrn_reflns_point_group_measured_fraction_max 0.999
_diffrn_reflns_theta_full 24.993
_diffrn_reflns_theta_max 24.993
_diffrn_reflns_theta_min 2.523
_diffrn_source 'sealed tube'
_exptl_absorpt_coefficient_mu 0.125
_exptl_absorpt_correction_T_max 0.994
_exptl_absorpt_correction_T_min 0.969
_exptl_absorpt_correction_type multi-scan
_exptl_absorpt_process_details SADABS
_exptl_crystal_colour colourless
_exptl_crystal_density_diffrn 1.522
_exptl_crystal_density_meas 1.521
_exptl_crystal_density_method NONE
_exptl_crystal_description plate
_exptl_crystal_F_000 512
_exptl_crystal_size_max 0.250
_exptl_crystal_size_mid 0.120
_exptl_crystal_size_min 0.050
_refine_diff_density_max 0.486
_refine_diff_density_min -0.305
_refine_diff_density_rms 0.082
_refine_ls_extinction_method none
_refine_ls_goodness_of_fit_ref 1.046
_refine_ls_hydrogen_treatment constr
_refine_ls_matrix_type full
_refine_ls_number_parameters 158
_refine_ls_number_reflns 1868
_refine_ls_number_restraints 0
_refine_ls_restrained_S_all 1.046
_refine_ls_R_factor_all 0.0885
_refine_ls_R_factor_gt 0.0496
_refine_ls_shift/su_max 0.002
_refine_ls_shift/su_mean 0.000
_refine_ls_structure_factor_coef Fsqd
_refine_ls_weighting_details 'w=1/[\s^2^(Fo^2^)+(0.0636P)^2^+0.4424P] where P=(Fo^2^+2Fc^2^)/3'
_refine_ls_weighting_scheme calc
_refine_ls_wR_factor_gt 0.1169
_refine_ls_wR_factor_ref 0.1365
_reflns_Friedel_coverage 0.000
_reflns_number_gt 1238
_reflns_number_total 1868
_reflns_threshold_expression 'I > 2\s(I)'
_cod_data_source_file d1sc03727g2.cif
_cod_data_source_block POLYMER2
_cod_original_cell_volume 1061.5(6)
_cod_original_sg_symbol_H-M 'P 21/c'
_cod_database_code 1564332
_shelx_shelxl_version_number 2014/7
_shelx_space_group_comment
;
The symmetry employed for this shelxl refinement is uniquely defined
by the following loop, which should always be used as a source of
symmetry information in preference to the above space-group names.
They are only intended as comments.
;
_shelx_estimated_absorpt_t_min 0.969
_shelx_estimated_absorpt_t_max 0.994

loop_
_space_group_symop_operation_xyz
'x, y, z'
'-x, y+1/2, -z+1/2'
'-x, -y, -z'
'x, -y-1/2, z-1/2'

loop_
_atom_site_label
_atom_site_type_symbol
_atom_site_fract_x
_atom_site_fract_y
_atom_site_fract_z
_atom_site_U_iso_or_equiv
_atom_site_adp_type
_atom_site_occupancy
_atom_site_site_symmetry_order
_atom_site_calc_flag
_atom_site_refinement_flags_posn
_atom_site_refinement_flags_adp
_atom_site_refinement_flags_occupancy
_atom_site_disorder_assembly
_atom_site_disorder_group
C4 C 0.7644(4) 0.73138(16) 0.1667(3) 0.0249(7) Uani 1 1 d . . . . .
H4 H 0.7750 0.7343 0.2698 0.030 Uiso 1 1 calc R U . . .
C3 C 0.7977(4) 0.64583(16) 0.1286(3) 0.0256(7) Uani 1 1 d . . . . .
H3 H 0.7927 0.6431 0.0266 0.031 Uiso 1 1 calc R U . . .
C2 C 0.6266(4) 0.59268(16) 0.1495(3) 0.0240(7) Uani 1 1 d . . . . .
H2 H 0.6512 0.5384 0.1263 0.029 Uiso 1 1 calc R U . . .
C1 C 0.4099(4) 0.61967(16) 0.0483(3) 0.0250(7) Uani 1 1 d . . . . .
H1 H 0.4106 0.6173 -0.0525 0.030 Uiso 1 1 calc R U . . .
C6 C 0.3657(4) 0.70514(16) 0.0802(3) 0.0251(7) Uani 1 1 d . . . . .
H6 H 0.3547 0.7083 0.1783 0.030 Uiso 1 1 calc R U . . .
C5 C 0.5449(4) 0.75981(15) 0.0715(3) 0.0246(7) Uani 1 1 d . . . . .
H5 H 0.5415 0.7610 -0.0303 0.030 Uiso 1 1 calc R U . . .
C9 C 0.3547(5) 0.89301(17) 0.0400(3) 0.0313(7) Uani 1 1 d . . . . .
H9 H 0.2512 0.8850 -0.0495 0.038 Uiso 1 1 calc R U . . .
C7 C 0.7376(5) 0.53558(17) 0.3949(3) 0.0325(8) Uani 1 1 d . . . . .
H7B H 0.7715 0.5529 0.4953 0.039 Uiso 1 1 calc R U . . .
H7A H 0.8673 0.5261 0.3762 0.039 Uiso 1 1 calc R U . . .
C8 C 0.6133(4) 0.45915(17) 0.3744(3) 0.0287(7) Uani 1 1 d . . . . .
N1 N 0.5064(4) 0.84169(13) 0.1137(2) 0.0250(6) Uani 1 1 d . . . . .
N2 N 0.6311(4) 0.87322(15) 0.2407(3) 0.0346(7) Uani 1 1 d . . . . .
N3 N 0.4420(4) 0.44552(15) 0.2523(3) 0.0341(7) Uani 1 1 d . . . . .
O4 O 0.9241(3) 0.78099(13) 0.1425(2) 0.0387(6) Uani 1 1 d . . . . .
H4A H 1.0039 0.7961 0.2212 0.058 Uiso 1 1 calc R U . . .
O3 O 1.0005(3) 0.62021(13) 0.2218(2) 0.0348(6) Uani 1 1 d . . . . .
H3A H 1.0731 0.6092 0.1716 0.052 Uiso 1 1 calc R U . . .
O2 O 0.6228(3) 0.59680(11) 0.2984(2) 0.0287(5) Uani 1 1 d . . . . .
O1 O 0.2436(3) 0.56958(12) 0.0587(2) 0.0324(5) Uani 1 1 d . . . . .
H1A H 0.2926 0.5345 0.1177 0.049 Uiso 1 1 calc R U . . .
O6 O 0.1706(3) 0.72921(12) -0.0257(2) 0.0339(6) Uani 1 1 d . . . . .
H6A H 0.0938 0.7468 0.0168 0.051 Uiso 1 1 calc R U . . .

loop_
_atom_site_aniso_label
_atom_site_aniso_U_11
_atom_site_aniso_U_22
_atom_site_aniso_U_33
_atom_site_aniso_U_23
_atom_site_aniso_U_13
_atom_site_aniso_U_12
C4 0.0211(15) 0.0274(17) 0.0279(15) -0.0028(12) 0.0101(13) -0.0060(13)
C3 0.0197(16) 0.0292(18) 0.0280(15) -0.0009(12) 0.0080(12) 0.0035(13)
C2 0.0264(16) 0.0182(16) 0.0283(15) -0.0032(12) 0.0105(13) 0.0031(12)
C1 0.0241(16) 0.0238(17) 0.0280(15) -0.0027(12) 0.0099(12) -0.0026(13)
C6 0.0213(16) 0.0259(17) 0.0254(15) 0.0013(12) 0.0041(12) 0.0041(13)
C5 0.0296(17) 0.0183(16) 0.0269(15) -0.0007(12) 0.0105(13) 0.0019(13)
C9 0.0314(18) 0.0276(18) 0.0301(16) 0.0000(13) 0.0035(14) 0.0029(14)
C7 0.0327(18) 0.0267(18) 0.0339(17) 0.0046(13) 0.0054(14) -0.0010(14)
C8 0.0292(18) 0.0253(18) 0.0320(16) -0.0016(13) 0.0104(13) 0.0002(14)
N1 0.0308(14) 0.0181(13) 0.0245(13) -0.0024(10) 0.0071(11) -0.0009(11)
N2 0.0375(15) 0.0288(16) 0.0325(14) -0.0057(11) 0.0047(12) 0.0035(12)
N3 0.0359(16) 0.0264(16) 0.0371(15) 0.0031(11) 0.0079(12) -0.0060(12)
O4 0.0287(13) 0.0365(14) 0.0535(14) -0.0033(11) 0.0171(11) -0.0074(10)
O3 0.0216(11) 0.0423(14) 0.0393(12) -0.0011(10) 0.0085(9) 0.0070(10)
O2 0.0341(12) 0.0230(12) 0.0303(11) 0.0034(8) 0.0124(9) 0.0028(9)
O1 0.0241(11) 0.0270(13) 0.0445(13) 0.0017(9) 0.0090(10) -0.0025(9)
O6 0.0239(12) 0.0326(13) 0.0411(12) 0.0002(9) 0.0052(10) 0.0068(9)

loop_
_atom_type_symbol
_atom_type_description
_atom_type_scat_dispersion_real
_atom_type_scat_dispersion_imag
_atom_type_scat_source
C C 0.0033 0.0016 'International Tables Vol C Tables 4.2.6.8 and 6.1.1.4'
H H 0.0000 0.0000 'International Tables Vol C Tables 4.2.6.8 and 6.1.1.4'
N N 0.0061 0.0033 'International Tables Vol C Tables 4.2.6.8 and 6.1.1.4'
O O 0.0106 0.0060 'International Tables Vol C Tables 4.2.6.8 and 6.1.1.4'

loop_
_geom_angle_atom_site_label_1
_geom_angle_atom_site_label_2
_geom_angle_atom_site_label_3
_geom_angle
_geom_angle_site_symmetry_1
_geom_angle_site_symmetry_3
_geom_angle_publ_flag
O4 C4 C3 109.7(2) . . ?
O4 C4 C5 110.1(2) . . ?
C3 C4 C5 110.0(2) . . ?
O4 C4 H4 109.0 . . ?
C3 C4 H4 109.0 . . ?
C5 C4 H4 109.0 . . ?
O3 C3 C2 110.2(2) . . ?
O3 C3 C4 108.8(2) . . ?
C2 C3 C4 110.5(2) . . ?
O3 C3 H3 109.1 . . ?
C2 C3 H3 109.1 . . ?
C4 C3 H3 109.1 . . ?
O2 C2 C3 111.3(2) . . ?
O2 C2 C1 107.0(2) . . ?
C3 C2 C1 110.1(2) . . ?
O2 C2 H2 109.5 . . ?
C3 C2 H2 109.5 . . ?
C1 C2 H2 109.5 . . ?
O1 C1 C6 109.7(2) . . ?
O1 C1 C2 112.4(2) . . ?
C6 C1 C2 111.2(2) . . ?
O1 C1 H1 107.8 . . ?
C6 C1 H1 107.8 . . ?
C2 C1 H1 107.8 . . ?
O6 C6 C1 108.6(2) . . ?
O6 C6 C5 110.0(2) . . ?
C1 C6 C5 110.4(2) . . ?
O6 C6 H6 109.3 . . ?
C1 C6 H6 109.3 . . ?
C5 C6 H6 109.3 . . ?
N1 C5 C4 110.3(2) . . ?
N1 C5 C6 109.4(2) . . ?
C4 C5 C6 113.3(2) . . ?
N1 C5 H5 107.9 . . ?
C4 C5 H5 107.9 . . ?
C6 C5 H5 107.9 . . ?
N1 C9 C8 105.5(2) . 2_655 ?
N1 C9 H9 127.2 . . ?
C8 C9 H9 127.2 2_655 . ?
O2 C7 C8 112.0(2) . . ?
O2 C7 H7B 109.2 . . ?
C8 C7 H7B 109.2 . . ?
O2 C7 H7A 109.2 . . ?
C8 C7 H7A 109.2 . . ?
H7B C7 H7A 107.9 . . ?
C9 C8 N3 107.5(2) 2_645 . ?
C9 C8 C7 130.5(3) 2_645 . ?
N3 C8 C7 121.9(2) . . ?
N2 N1 C9 111.2(2) . . ?
N2 N1 C5 120.3(2) . . ?
C9 N1 C5 128.6(2) . . ?
N3 N2 N1 106.3(2) 2_655 . ?
N2 N3 C8 109.5(2) 2_645 . ?
C4 O4 H4A 109.5 . . ?
C3 O3 H3A 109.5 . . ?
C7 O2 C2 115.2(2) . . ?
C1 O1 H1A 109.5 . . ?
C6 O6 H6A 109.5 . . ?

loop_
_geom_bond_atom_site_label_1
_geom_bond_atom_site_label_2
_geom_bond_distance
_geom_bond_site_symmetry_2
_geom_bond_publ_flag
C4 O4 1.454(3) . ?
C4 C3 1.540(4) . ?
C4 C5 1.551(4) . ?
C4 H4 0.9800 . ?
C3 O3 1.445(3) . ?
C3 C2 1.539(4) . ?
C3 H3 0.9800 . ?
C2 O2 1.454(3) . ?
C2 C1 1.548(4) . ?
C2 H2 0.9800 . ?
C1 O1 1.446(3) . ?
C1 C6 1.541(4) . ?
C1 H1 0.9800 . ?
C6 O6 1.444(3) . ?
C6 C5 1.558(4) . ?
C6 H6 0.9800 . ?
C5 N1 1.503(3) . ?
C5 H5 0.9800 . ?
C9 N1 1.363(4) . ?
C9 C8 1.376(4) 2_655 ?
C9 H9 0.9300 . ?
C7 O2 1.448(3) . ?
C7 C8 1.530(4) . ?
C7 H7B 0.9700 . ?
C7 H7A 0.9700 . ?
C8 C9 1.375(4) 2_645 ?
C8 N3 1.381(4) . ?
N1 N2 1.355(3) . ?
N2 N3 1.340(3) 2_655 ?
N3 N2 1.340(3) 2_645 ?
O4 H4A 0.8200 . ?
O3 H3A 0.8200 . ?
O1 H1A 0.8200 . ?
O6 H6A 0.8200 . ?

loop_
_geom_hbond_atom_site_label_D
_geom_hbond_atom_site_label_H
_geom_hbond_atom_site_label_A
_geom_hbond_distance_DH
_geom_hbond_distance_HA
_geom_hbond_distance_DA
_geom_hbond_angle_DHA
_geom_hbond_site_symmetry_A
C3 H3 N2 0.98 2.64 3.570(4) 158.4 4_575
C1 H1 N3 0.98 2.68 3.560(4) 149.7 3_665
C9 H9 O3 0.93 2.31 3.238(4) 173.4 4_475
C7 H7A O3 0.97 2.56 3.172(4) 121.5 .
O4 H4A O6 0.82 2.38 3.107(3) 148.0 4_676
O3 H3A O1 0.82 1.96 2.772(3) 173.0 1_655
O1 H1A N3 0.82 2.04 2.857(3) 172.9 .
O6 H6A O4 0.82 2.02 2.834(3) 172.7 1_455

loop_
_geom_torsion_atom_site_label_1
_geom_torsion_atom_site_label_2
_geom_torsion_atom_site_label_3
_geom_torsion_atom_site_label_4
_geom_torsion
_geom_torsion_site_symmetry_1
_geom_torsion_site_symmetry_2
_geom_torsion_site_symmetry_3
_geom_torsion_site_symmetry_4
_geom_torsion_publ_flag
O4 C4 C3 O3 60.5(3) . . . . ?
C5 C4 C3 O3 -178.3(2) . . . . ?
O4 C4 C3 C2 -178.5(2) . . . . ?
C5 C4 C3 C2 -57.2(3) . . . . ?
O3 C3 C2 O2 62.2(3) . . . . ?
C4 C3 C2 O2 -58.0(3) . . . . ?
O3 C3 C2 C1 -179.3(2) . . . . ?
C4 C3 C2 C1 60.4(3) . . . . ?
O2 C2 C1 O1 -61.5(3) . . . . ?
C3 C2 C1 O1 177.5(2) . . . . ?
O2 C2 C1 C6 61.9(3) . . . . ?
C3 C2 C1 C6 -59.1(3) . . . . ?
O1 C1 C6 O6 -60.1(3) . . . . ?
C2 C1 C6 O6 174.9(2) . . . . ?
O1 C1 C6 C5 179.3(2) . . . . ?
C2 C1 C6 C5 54.2(3) . . . . ?
O4 C4 C5 N1 -62.2(3) . . . . ?
C3 C4 C5 N1 176.8(2) . . . . ?
O4 C4 C5 C6 174.7(2) . . . . ?
C3 C4 C5 C6 53.7(3) . . . . ?
O6 C6 C5 N1 64.2(3) . . . . ?
C1 C6 C5 N1 -175.9(2) . . . . ?
O6 C6 C5 C4 -172.2(2) . . . . ?
C1 C6 C5 C4 -52.3(3) . . . . ?
O2 C7 C8 C9 -166.0(3) . . . 2_645 ?
O2 C7 C8 N3 16.7(4) . . . . ?
C8 C9 N1 N2 -0.2(3) 2_655 . . . ?
C8 C9 N1 C5 179.4(2) 2_655 . . . ?
C4 C5 N1 N2 -14.7(3) . . . . ?
C6 C5 N1 N2 110.6(3) . . . . ?
C4 C5 N1 C9 165.6(3) . . . . ?
C6 C5 N1 C9 -69.0(3) . . . . ?
C9 N1 N2 N3 -0.1(3) . . . 2_655 ?
C5 N1 N2 N3 -179.8(2) . . . 2_655 ?
C9 C8 N3 N2 -0.5(3) 2_645 . . 2_645 ?
C7 C8 N3 N2 177.3(3) . . . 2_645 ?
C8 C7 O2 C2 -80.4(3) . . . . ?
C3 C2 O2 C7 -95.9(3) . . . . ?
C1 C2 O2 C7 143.8(2) . . . . ?
